data_2222209
loop_
_publ_author_name
'Zhu, Hai-Bin'
'Li, Lei'
'Ji, Jun-Feng'

_publ_section_title
;
 {Bis[4-(2-pyridyl)pyrimidin-2-yl]sulfane}dichloridocobalt(II)
;
_journal_coeditor_code AT2809
_journal_issue 7
_journal_name_full 'Acta Crystallographica Section E'
_journal_page_first m784
_journal_paper_doi 10.1107/S1600536809022636
_journal_volume 65
_journal_year 2009
_chemical_formula_iupac '[Co Cl2 (C18 H12 N6 S)]'
_chemical_formula_moiety 'C18 H12 Cl2 Co N6 S'
_chemical_formula_sum 'C18 H12 Cl2 Co N6 S'
_chemical_formula_weight 474.24
_chemical_name_systematic
;
{Bis[4-(2-pyridyl)pyrimidin-2-yl]sulfane}dichloridocobalt(II)
;
_space_group_IT_number 15
_symmetry_cell_setting monoclinic
_symmetry_space_group_name_Hall '-C 2yc'
_symmetry_space_group_name_H-M 'C 1 2/c 1'
_atom_sites_solution_hydrogens geom
_atom_sites_solution_primary direct
_atom_sites_solution_secondary difmap
_audit_creation_method SHELXL97
_cell_angle_alpha 90.00
_cell_angle_beta 112.339(3)
_cell_angle_gamma 90.00
_cell_formula_units_Z 4
_cell_length_a 14.685(3)
_cell_length_b 10.325(2)
_cell_length_c 13.376(3)
_cell_measurement_reflns_used 2302
_cell_measurement_temperature 298(2)
_cell_measurement_theta_max 25.50
_cell_measurement_theta_min 2.26
_cell_volume 1875.9(7)
_computing_cell_refinement 'SAINT-Plus (Bruker, 2007)'
_computing_data_collection 'APEX2 (Bruker, 2007)'
_computing_data_reduction 'SAINT-Plus (Bruker, 2007)'
_computing_molecular_graphics 'SHELXTL (Sheldrick, 2008)'
_computing_publication_material 'SHELXTL (Sheldrick, 2008)'
_computing_structure_refinement 'SHELXL97 (Sheldrick, 2008)'
_computing_structure_solution 'SHELXS97 (Sheldrick, 2008)'
_diffrn_ambient_temperature 298(2)
_diffrn_measured_fraction_theta_full 0.983
_diffrn_measured_fraction_theta_max 0.983
_diffrn_measurement_device_type 'Bruker APEXII CCD area-detector'
_diffrn_measurement_method '\f and \w'
_diffrn_radiation_monochromator graphite
_diffrn_radiation_source 'fine-focus sealed tube'
_diffrn_radiation_type MoK\a
_diffrn_radiation_wavelength 0.71073
_diffrn_reflns_av_R_equivalents 0.1410
_diffrn_reflns_av_sigmaI/netI 0.1081
_diffrn_reflns_limit_h_max 19
_diffrn_reflns_limit_h_min -17
_diffrn_reflns_limit_k_max 13
_diffrn_reflns_limit_k_min -6
_diffrn_reflns_limit_l_max 17
_diffrn_reflns_limit_l_min -17
_diffrn_reflns_number 6015
_diffrn_reflns_theta_full 28.38
_diffrn_reflns_theta_max 28.38
_diffrn_reflns_theta_min 2.48
_exptl_absorpt_coefficient_mu 1.328
_exptl_absorpt_correction_T_max 0.9201
_exptl_absorpt_correction_T_min 0.8835
_exptl_absorpt_correction_type multi-scan
_exptl_absorpt_process_details '(SADABS; Bruker, 2001)'
_exptl_crystal_colour orange
_exptl_crystal_density_diffrn 1.679
_exptl_crystal_density_method 'not measured'
_exptl_crystal_description block
_exptl_crystal_F_000 956
_exptl_crystal_size_max 0.20
_exptl_crystal_size_mid 0.18
_exptl_crystal_size_min 0.12
_refine_diff_density_max 0.513
_refine_diff_density_min -0.675
_refine_ls_extinction_method none
_refine_ls_goodness_of_fit_ref 1.000
_refine_ls_hydrogen_treatment constr
_refine_ls_matrix_type full
_refine_ls_number_parameters 128
_refine_ls_number_reflns 2302
_refine_ls_number_restraints 0
_refine_ls_restrained_S_all 1.000
_refine_ls_R_factor_all 0.0671
_refine_ls_R_factor_gt 0.0456
_refine_ls_shift/su_max 0.001
_refine_ls_shift/su_mean 0.000
_refine_ls_structure_factor_coef Fsqd
_refine_ls_weighting_details 'calc w = 1/[\s^2^(Fo^2^)+(0.01P)^2^] where P=(Fo^2^+2Fc^2^)/3'
_refine_ls_weighting_scheme calc
_refine_ls_wR_factor_gt 0.0707
_refine_ls_wR_factor_ref 0.0765
_reflns_number_gt 1526
_reflns_number_total 2302
_reflns_threshold_expression I>2\s(I)
_cod_data_source_file at2809.cif
_cod_data_source_block I
_cod_original_sg_symbol_H-M 'C 2/c'
_cod_database_code 2222209
_cod_database_fobs_code 2222209

loop_
_symmetry_equiv_pos_as_xyz
'x, y, z'
'-x, y, -z+1/2'
'x+1/2, y+1/2, z'
'-x+1/2, y+1/2, -z+1/2'
'-x, -y, -z'
'x, -y, z-1/2'
'-x+1/2, -y+1/2, -z'
'x+1/2, -y+1/2, z-1/2'

loop_
_atom_site_type_symbol
_atom_site_label
_atom_site_fract_x
_atom_site_fract_y
_atom_site_fract_z
_atom_site_U_iso_or_equiv
_atom_site_adp_type
_atom_site_calc_flag
_atom_site_refinement_flags
_atom_site_occupancy
_atom_site_disorder_assembly
_atom_site_disorder_group
Co Co1 0.5000 0.21623(4) 0.2500 0.03357(15) Uani d S 1 . .
Cl Cl1 0.52209(5) 0.21891(6) 0.07848(5) 0.04298(19) Uani d . 1 . .
S S1 0.5000 0.57242(8) 0.2500 0.0646(4) Uani d S 1 . .
N N3 0.37405(17) 0.09651(17) 0.17599(17) 0.0358(5) Uani d . 1 . .
N N2 0.38470(16) 0.35147(16) 0.19288(16) 0.0327(5) Uani d . 1 . .
C C4 0.2933(2) 0.3022(2) 0.15111(19) 0.0353(6) Uani d . 1 . .
C C1 0.3909(2) 0.4812(2) 0.2002(2) 0.0382(7) Uani d . 1 . .
N N1 0.3163(2) 0.56366(19) 0.16953(19) 0.0473(6) Uani d . 1 . .
C C5 0.2875(2) 0.1579(2) 0.14019(19) 0.0350(6) Uani d . 1 . .
C C3 0.2114(2) 0.3803(3) 0.1175(2) 0.0456(7) Uani d . 1 . .
H H3A 0.1482 0.3460 0.0884 0.055 Uiso calc R 1 . .
C C2 0.2275(2) 0.5119(3) 0.1289(2) 0.0500(8) Uani d . 1 . .
H H2A 0.1733 0.5669 0.1070 0.060 Uiso calc R 1 . .
C C6 0.1984(2) 0.0954(2) 0.0938(2) 0.0472(7) Uani d . 1 . .
H H6A 0.1398 0.1419 0.0695 0.057 Uiso calc R 1 . .
C C8 0.2854(3) -0.1011(3) 0.1176(2) 0.0586(9) Uani d . 1 . .
H H8A 0.2869 -0.1906 0.1108 0.070 Uiso calc R 1 . .
C C9 0.3722(2) -0.0329(2) 0.1618(2) 0.0523(9) Uani d . 1 . .
H H9A 0.4315 -0.0777 0.1825 0.063 Uiso calc R 1 . .
C C7 0.1980(3) -0.0383(3) 0.0841(2) 0.0566(9) Uani d . 1 . .
H H7A 0.1390 -0.0837 0.0552 0.068 Uiso calc R 1 . .

loop_
_atom_site_aniso_label
_atom_site_aniso_U_11
_atom_site_aniso_U_22
_atom_site_aniso_U_33
_atom_site_aniso_U_12
_atom_site_aniso_U_13
_atom_site_aniso_U_23
Co1 0.0269(3) 0.0223(2) 0.0436(3) 0.000 0.0045(2) 0.000
Cl1 0.0342(4) 0.0443(4) 0.0449(4) 0.0018(3) 0.0089(3) 0.0000(3)
S1 0.0532(8) 0.0242(5) 0.0984(10) 0.000 0.0086(7) 0.000
N3 0.0360(14) 0.0272(10) 0.0381(12) -0.0012(10) 0.0072(10) 0.0015(9)
N2 0.0333(13) 0.0253(10) 0.0349(12) 0.0029(10) 0.0077(10) 0.0012(8)
C4 0.0382(17) 0.0384(14) 0.0244(13) 0.0011(13) 0.0064(12) 0.0006(10)
C1 0.0434(18) 0.0290(12) 0.0390(15) 0.0063(12) 0.0121(14) 0.0017(11)
N1 0.0512(18) 0.0374(12) 0.0472(15) 0.0170(12) 0.0117(13) 0.0037(10)
C5 0.0354(16) 0.0382(13) 0.0280(13) -0.0061(13) 0.0083(13) 0.0016(11)
C3 0.0343(17) 0.0556(17) 0.0403(16) 0.0079(15) 0.0067(14) 0.0014(13)
C2 0.047(2) 0.0529(17) 0.0445(18) 0.0276(16) 0.0118(16) 0.0072(13)
C6 0.0395(18) 0.0564(17) 0.0403(16) -0.0103(15) 0.0092(14) 0.0023(13)
C8 0.076(3) 0.0356(14) 0.0502(19) -0.0182(17) 0.0082(19) -0.0005(13)
C9 0.058(2) 0.0286(13) 0.0580(19) -0.0056(14) 0.0079(17) -0.0030(12)
C7 0.059(2) 0.0570(18) 0.0466(18) -0.0322(17) 0.0116(17) -0.0023(14)

loop_
_atom_type_symbol
_atom_type_description
_atom_type_scat_dispersion_real
_atom_type_scat_dispersion_imag
_atom_type_scat_source
C C 0.0033 0.0016 'International Tables Vol C Tables 4.2.6.8 and 6.1.1.4'
H H 0.0000 0.0000 'International Tables Vol C Tables 4.2.6.8 and 6.1.1.4'
Cl Cl 0.1484 0.1585 'International Tables Vol C Tables 4.2.6.8 and 6.1.1.4'
Co Co 0.3494 0.9721 'International Tables Vol C Tables 4.2.6.8 and 6.1.1.4'
N N 0.0061 0.0033 'International Tables Vol C Tables 4.2.6.8 and 6.1.1.4'
Q Q 0.0033 0.0016 'International Tables Vol C Tables 4.2.6.8 and 6.1.1.4'
S S 0.1246 0.1234 'International Tables Vol C Tables 4.2.6.8 and 6.1.1.4'

loop_
_geom_angle_atom_site_label_1
_geom_angle_atom_site_label_2
_geom_angle_atom_site_label_3
_geom_angle_site_symmetry_1
_geom_angle_site_symmetry_3
_geom_angle
_geom_angle_publ_flag
N2 Co1 N2 2_655 . 96.73(11) ?
N2 Co1 N3 2_655 . 172.65(7) ?
N2 Co1 N3 . . 77.25(8) ?
N2 Co1 N3 2_655 2_655 77.25(8) ?
N2 Co1 N3 . 2_655 172.65(7) ?
N3 Co1 N3 . 2_655 109.05(11) ?
N2 Co1 Cl1 2_655 2_655 91.57(6) ?
N2 Co1 Cl1 . 2_655 87.57(6) ?
N3 Co1 Cl1 . 2_655 92.37(6) ?
N3 Co1 Cl1 2_655 2_655 88.39(6) ?
N2 Co1 Cl1 2_655 . 87.57(6) ?
N2 Co1 Cl1 . . 91.57(6) ?
N3 Co1 Cl1 . . 88.39(6) ?
N3 Co1 Cl1 2_655 . 92.37(6) ?
Cl1 Co1 Cl1 2_655 . 178.70(3) ?
C1 S1 C1 . 2_655 115.15(17) ?
C5 N3 C9 . . 117.0(2) ?
C5 N3 Co1 . . 115.55(15) ?
C9 N3 Co1 . . 127.4(2) ?
C4 N2 C1 . . 115.9(2) ?
C4 N2 Co1 . . 116.07(15) ?
C1 N2 Co1 . . 127.82(19) ?
N2 C4 C3 . . 121.7(2) ?
N2 C4 C5 . . 115.4(2) ?
C3 C4 C5 . . 122.9(3) ?
N1 C1 N2 . . 126.5(3) ?
N1 C1 S1 . . 107.47(18) ?
N2 C1 S1 . . 126.1(2) ?
C2 N1 C1 . . 116.0(2) ?
N3 C5 C6 . . 123.5(2) ?
N3 C5 C4 . . 115.3(2) ?
C6 C5 C4 . . 121.3(3) ?
C4 C3 C2 . . 116.8(3) ?
C4 C3 H3A . . 121.6 ?
C2 C3 H3A . . 121.6 ?
N1 C2 C3 . . 123.1(3) ?
N1 C2 H2A . . 118.5 ?
C3 C2 H2A . . 118.5 ?
C5 C6 C7 . . 118.6(3) ?
C5 C6 H6A . . 120.7 ?
C7 C6 H6A . . 120.7 ?
C7 C8 C9 . . 120.3(3) ?
C7 C8 H8A . . 119.9 ?
C9 C8 H8A . . 119.9 ?
N3 C9 C8 . . 122.1(3) ?
N3 C9 H9A . . 118.9 ?
C8 C9 H9A . . 118.9 ?
C8 C7 C6 . . 118.4(3) ?
C8 C7 H7A . . 120.8 ?
C6 C7 H7A . . 120.8 ?

loop_
_geom_bond_atom_site_label_1
_geom_bond_atom_site_label_2
_geom_bond_site_symmetry_2
_geom_bond_distance
_geom_bond_publ_flag
Co1 N2 2_655 2.102(2) ?
Co1 N2 . 2.1017(19) ?
Co1 N3 . 2.130(2) ?
Co1 N3 2_655 2.130(2) ?
Co1 Cl1 2_655 2.4363(9) ?
Co1 Cl1 . 2.4363(9) ?
S1 C1 . 1.757(3) ?
S1 C1 2_655 1.757(3) ?
N3 C5 . 1.335(3) ?
N3 C9 . 1.349(3) ?
N2 C4 . 1.343(3) ?
N2 C1 . 1.343(3) ?
C4 C3 . 1.374(4) ?
C4 C5 . 1.497(3) ?
C1 N1 . 1.323(3) ?
N1 C2 . 1.320(4) ?
C5 C6 . 1.377(4) ?
C3 C2 . 1.378(3) ?
C3 H3A . 0.9300 ?
C2 H2A . 0.9300 ?
C6 C7 . 1.386(3) ?
C6 H6A . 0.9300 ?
C8 C7 . 1.354(5) ?
C8 C9 . 1.377(4) ?
C8 H8A . 0.9300 ?
C9 H9A . 0.9300 ?
C7 H7A . 0.9300 ?

loop_
_geom_hbond_atom_site_label_D
_geom_hbond_atom_site_label_H
_geom_hbond_atom_site_label_A
_geom_hbond_site_symmetry_A
_geom_hbond_distance_DH
_geom_hbond_distance_HA
_geom_hbond_distance_DA
_geom_hbond_angle_DHA
_geom_hbond_publ_flag
C2 H2A Cl1 3_455 0.93 2.63 3.546(3) 170 yes
C3 H3A Cl1 7_555 0.93 2.73 3.584(3) 154 yes
C7 H7A Cl1 3_445 0.93 2.76 3.580(4) 148 yes

loop_
_geom_torsion_atom_site_label_1
_geom_torsion_atom_site_label_2
_geom_torsion_atom_site_label_3
_geom_torsion_atom_site_label_4
_geom_torsion_site_symmetry_1
_geom_torsion_site_symmetry_2
_geom_torsion_site_symmetry_3
_geom_torsion_site_symmetry_4
_geom_torsion
_geom_torsion_publ_flag
N2 Co1 N3 C5 . . . . -5.56(17) ?
N3 Co1 N3 C5 2_655 . . . 170.5(2) ?
Cl1 Co1 N3 C5 2_655 . . . 81.40(18) ?
Cl1 Co1 N3 C5 . . . . -97.53(18) ?
N2 Co1 N3 C9 . . . . 174.6(2) ?
N3 Co1 N3 C9 2_655 . . . -9.30(19) ?
Cl1 Co1 N3 C9 2_655 . . . -98.4(2) ?
Cl1 Co1 N3 C9 . . . . 82.7(2) ?
N2 Co1 N2 C4 2_655 . . . -177.8(2) ?
N3 Co1 N2 C4 . . . . 6.51(17) ?
Cl1 Co1 N2 C4 2_655 . . . -86.47(17) ?
Cl1 Co1 N2 C4 . . . . 94.50(17) ?
N2 Co1 N2 C1 2_655 . . . -3.04(17) ?
N3 Co1 N2 C1 . . . . -178.8(2) ?
Cl1 Co1 N2 C1 2_655 . . . 88.2(2) ?
Cl1 Co1 N2 C1 . . . . -90.8(2) ?
C1 N2 C4 C3 . . . . 0.3(4) ?
Co1 N2 C4 C3 . . . . 175.7(2) ?
C1 N2 C4 C5 . . . . 178.1(2) ?
Co1 N2 C4 C5 . . . . -6.5(3) ?
C4 N2 C1 N1 . . . . -0.6(4) ?
Co1 N2 C1 N1 . . . . -175.4(2) ?
C4 N2 C1 S1 . . . . -179.38(19) ?
Co1 N2 C1 S1 . . . . 5.9(3) ?
C1 S1 C1 N1 2_655 . . . 177.9(2) ?
C1 S1 C1 N2 2_655 . . . -3.15(18) ?
N2 C1 N1 C2 . . . . 0.7(4) ?
S1 C1 N1 C2 . . . . 179.6(2) ?
C9 N3 C5 C6 . . . . 2.2(4) ?
Co1 N3 C5 C6 . . . . -177.6(2) ?
C9 N3 C5 C4 . . . . -176.2(2) ?
Co1 N3 C5 C4 . . . . 3.9(3) ?
N2 C4 C5 N3 . . . . 1.7(3) ?
C3 C4 C5 N3 . . . . 179.4(2) ?
N2 C4 C5 C6 . . . . -176.9(2) ?
C3 C4 C5 C6 . . . . 0.9(4) ?
N2 C4 C3 C2 . . . . -0.2(4) ?
C5 C4 C3 C2 . . . . -177.8(2) ?
C1 N1 C2 C3 . . . . -0.5(4) ?
C4 C3 C2 N1 . . . . 0.2(4) ?
N3 C5 C6 C7 . . . . 0.4(4) ?
C4 C5 C6 C7 . . . . 178.8(2) ?
C5 N3 C9 C8 . . . . -3.3(4) ?
Co1 N3 C9 C8 . . . . 176.5(2) ?
C7 C8 C9 N3 . . . . 1.7(5) ?
C9 C8 C7 C6 . . . . 1.0(5) ?
C5 C6 C7 C8 . . . . -2.0(4) ?
